data_7237863
loop_
_publ_author_name
'Sun, Yuanhui'
'Yang, Xiaolong'
'Liu, Boao'
'Dang, Jingshuang'
'Li, Yan'
'Zhou, Guijiang'
'Wu, Zhaoxin'
'Wong, Wai-Yeung'

_publ_section_title
;
 Towards high performance solution-processed orange organic light-emitting
 devices: precisely-adjusting properties of Ir(iii) complexes by
 reasonably engineering the asymmetric configuration with second
 functionalized cyclometalating ligands
;
_journal_issue 29
_journal_name_full 'Journal of Materials Chemistry C'
_journal_page_first 8836
_journal_paper_doi 10.1039/C9TC02406A
_journal_volume 7
_journal_year 2019
_chemical_formula_moiety 'C51 H46 B Ir N2 O6 S2, 2(C H Cl3)'
_chemical_formula_sum 'C53 H48 B Cl6 Ir N2 O6 S2'
_chemical_formula_weight 1288.76
_space_group_crystal_system triclinic
_space_group_IT_number 2
_space_group_name_Hall '-P 1'
_space_group_name_H-M_alt 'P -1'
_atom_sites_solution_hydrogens mixed
_atom_sites_solution_primary dual
_audit_creation_date 2017-08-23
_audit_creation_method
;
Olex2 1.2
(compiled 2017.08.10 svn.r3458 for OlexSys, GUI svn.r5381)
;
_audit_update_record
;
2018-11-30 deposited with the CCDC.	2019-06-12 downloaded from the CCDC.
;
_cell_angle_alpha 81.078(12)
_cell_angle_beta 79.523(12)
_cell_angle_gamma 67.633(10)
_cell_formula_units_Z 2
_cell_length_a 13.614(4)
_cell_length_b 14.015(4)
_cell_length_c 15.677(4)
_cell_measurement_reflns_used 9375
_cell_measurement_temperature 173(2)
_cell_measurement_theta_max 27.4815
_cell_measurement_theta_min 1.3269
_cell_volume 2707.9(13)
_computing_cell_refinement 'CrystalClear (Rigaku Inc., 2007)'
_computing_data_collection 'CrystalClear (Rigaku Inc., 2007)'
_computing_data_reduction 'CrystalClear (Rigaku Inc., 2007)'
_computing_molecular_graphics 'Olex2 (Dolomanov et al., 2009)'
_computing_publication_material 'CIFTAB (Sheldrick, 2013)'
_computing_structure_refinement 'ShelXL (Sheldrick, 2015)'
_computing_structure_solution 'ShelXT (Sheldrick, 2015)'
_diffrn_ambient_temperature 173.15
_diffrn_measured_fraction_theta_full 0.998
_diffrn_measured_fraction_theta_max 0.990
_diffrn_measurement_device_type 'MM007-HF CCD(Saturn 724+)'
_diffrn_measurement_method '\w scans at fixed \c = 45\%'
_diffrn_radiation_monochromator Confocal
_diffrn_radiation_type MoK\a
_diffrn_radiation_wavelength 0.71073
_diffrn_reflns_av_R_equivalents 0.0467
_diffrn_reflns_av_unetI/netI 0.0496
_diffrn_reflns_Laue_measured_fraction_full 0.998
_diffrn_reflns_Laue_measured_fraction_max 0.990
_diffrn_reflns_limit_h_max 17
_diffrn_reflns_limit_h_min -17
_diffrn_reflns_limit_k_max 18
_diffrn_reflns_limit_k_min -18
_diffrn_reflns_limit_l_max 20
_diffrn_reflns_limit_l_min -20
_diffrn_reflns_number 37159
_diffrn_reflns_point_group_measured_fraction_full 0.998
_diffrn_reflns_point_group_measured_fraction_max 0.990
_diffrn_reflns_theta_full 25.242
_diffrn_reflns_theta_max 27.533
_diffrn_reflns_theta_min 1.578
_diffrn_source 'Rotating Anode'
_exptl_absorpt_coefficient_mu 2.889
_exptl_absorpt_correction_T_max 1.0000
_exptl_absorpt_correction_T_min 0.8130
_exptl_absorpt_correction_type multi-scan
_exptl_absorpt_process_details 'CrystalClear (Rigaku Inc., 2007)'
_exptl_crystal_colour orange
_exptl_crystal_density_diffrn 1.581
_exptl_crystal_description needle
_exptl_crystal_F_000 1288
_exptl_crystal_size_max 0.269
_exptl_crystal_size_mid 0.059
_exptl_crystal_size_min 0.039
_refine_diff_density_max 1.607
_refine_diff_density_min -1.242
_refine_diff_density_rms 0.127
_refine_ls_extinction_method none
_refine_ls_goodness_of_fit_ref 1.082
_refine_ls_hydrogen_treatment constr
_refine_ls_matrix_type full
_refine_ls_number_parameters 674
_refine_ls_number_reflns 12360
_refine_ls_number_restraints 48
_refine_ls_restrained_S_all 1.117
_refine_ls_R_factor_all 0.0491
_refine_ls_R_factor_gt 0.0456
_refine_ls_shift/su_max 0.001
_refine_ls_shift/su_mean 0.000
_refine_ls_structure_factor_coef Fsqd
_refine_ls_weighting_details 'w=1/[\s^2^(Fo^2^)+(0.0280P)^2^+9.3168P] where P=(Fo^2^+2Fc^2^)/3'
_refine_ls_weighting_scheme calc
_refine_ls_wR_factor_gt 0.0928
_refine_ls_wR_factor_ref 0.0949
_reflns_Friedel_coverage 0.000
_reflns_number_gt 11715
_reflns_number_total 12360
_reflns_threshold_expression 'I > 2\s(I)'
_cod_data_source_file c9tc02406a3.cif
_cod_data_source_block mx6208
_cod_original_cell_volume 2707.8(12)
_cod_database_code 7237863
_shelx_shelxl_version_number 2016/6
_shelx_space_group_comment
;
The symmetry employed for this shelxl refinement is uniquely defined
by the following loop, which should always be used as a source of
symmetry information in preference to the above space-group names.
They are only intended as comments.
;
_shelx_estimated_absorpt_t_max 0.896
_shelx_estimated_absorpt_t_min 0.510
_olex2_refinement_description
;
1. Fixed Uiso
 At 1.2 times of:
  All C(H) groups, All C(H,H) groups
 At 1.5 times of:
  All C(H,H,H) groups
2. Restrained distances
 Cl5A-C53 = Cl4-C53 = Cl4A-C53 = Cl6-C53 = Cl5-C53 = Cl6A-C53
 1.76 with sigma of 0.01
3. Uiso/Uaniso restraints and constraints
Uanis(Cl5) \\sim Ueq, Uanis(Cl4) \\sim Ueq, Uanis(C53) \\sim Ueq, Uanis(Cl6)
\\sim Ueq, Uanis(Cl5A) \\sim Ueq, Uanis(Cl6A) \\sim Ueq, Uanis(Cl4A) \\sim Ueq:
with sigma of 0.01 and sigma for terminal atoms of 0.02
4. Others
 Sof(H53A)=Sof(Cl5A)=Sof(Cl6A)=Sof(Cl4A)=1-FVAR(1)
 Sof(Cl4)=Sof(Cl5)=Sof(Cl6)=Sof(H53)=FVAR(1)
5.a Riding coordinates:
 C18(H18A,H18B,H18C), C51(H51A,H51B,H51C)
5.b Ternary CH refined with riding coordinates:
 C52(H52), C53(H53), C53(H53A)
5.c Aromatic/amide H refined with riding coordinates:
 C2(H2), C3(H3), C4(H4), C5(H5), C8(H8), C9(H9), C11(H11), C14(H14), C16(H16),
 C23(H23), C25(H25), C30(H30), C31(H31), C32(H32), C33(H33), C36(H36), C39(H39),
  C42(H42), C43(H43), C44(H44), C45(H45), C48(H48)
5.d Idealised Me refined as rotating group:
 C19(H19A,H19B,H19C), C20(H20A,H20B,H20C), C27(H27A,H27B,H27C), C28(H28A,H28B,
 H28C), C29(H29A,H29B,H29C), C50(H50A,H50B,H50C)
;
_olex2_submission_special_instructions 'No special instructions were received'

loop_
_space_group_symop_operation_xyz
'x, y, z'
'-x, -y, -z'

loop_
_atom_site_label
_atom_site_type_symbol
_atom_site_fract_x
_atom_site_fract_y
_atom_site_fract_z
_atom_site_U_iso_or_equiv
_atom_site_adp_type
_atom_site_occupancy
_atom_site_site_symmetry_order
_atom_site_calc_flag
_atom_site_refinement_flags_posn
_atom_site_refinement_flags_adp
_atom_site_refinement_flags_occupancy
_atom_site_disorder_assembly
_atom_site_disorder_group
Ir1 Ir 0.09783(2) 0.42959(2) 0.27754(2) 0.01980(6) Uani 1 1 d . . . . .
S1 S -0.00009(9) 0.16043(9) 0.64237(7) 0.0284(2) Uani 1 1 d . . . . .
S2 S 0.22802(9) 0.06370(8) 0.51771(8) 0.0294(2) Uani 1 1 d . . . . .
O1 O -0.1152(3) 0.1953(3) 0.6566(2) 0.0410(9) Uani 1 1 d . . . . .
O2 O 0.0548(3) 0.1625(3) 0.7116(2) 0.0367(8) Uani 1 1 d . . . . .
O3 O 0.2917(3) 0.0223(3) 0.4391(2) 0.0434(9) Uani 1 1 d . . . . .
O4 O 0.2818(3) 0.0722(3) 0.5851(2) 0.0383(8) Uani 1 1 d . . . . .
O5 O 0.1910(2) 0.5030(2) 0.32016(19) 0.0251(6) Uani 1 1 d . . . . .
O6 O 0.0919(2) 0.5311(2) 0.15984(19) 0.0265(7) Uani 1 1 d . . . . .
N1 N 0.2301(3) 0.3199(3) 0.2194(2) 0.0209(7) Uani 1 1 d . . . . .
N2 N -0.0389(3) 0.5287(3) 0.3405(2) 0.0208(7) Uani 1 1 d . . . . .
C1 C 0.0258(3) 0.3528(3) 0.2284(3) 0.0217(8) Uani 1 1 d . . . . .
C2 C -0.0836(3) 0.3724(4) 0.2342(3) 0.0267(9) Uani 1 1 d . . . . .
H2 H -0.134136 0.428086 0.264963 0.032 Uiso 1 1 calc R . . . .
C3 C -0.1190(4) 0.3111(4) 0.1956(3) 0.0311(10) Uani 1 1 d . . . . .
H3 H -0.193723 0.325592 0.200122 0.037 Uiso 1 1 calc R . . . .
C4 C -0.0476(4) 0.2293(4) 0.1505(3) 0.0327(10) Uani 1 1 d . . . . .
H4 H -0.072980 0.187909 0.124320 0.039 Uiso 1 1 calc R . . . .
C5 C 0.0607(4) 0.2085(4) 0.1440(3) 0.0310(10) Uani 1 1 d . . . . .
H5 H 0.110372 0.152589 0.112982 0.037 Uiso 1 1 calc R . . . .
C6 C 0.0974(3) 0.2692(3) 0.1827(3) 0.0238(9) Uani 1 1 d . . . . .
C7 C 0.2109(3) 0.2514(3) 0.1781(3) 0.0250(9) Uani 1 1 d . . . . .
C8 C 0.2974(4) 0.1738(4) 0.1372(3) 0.0330(11) Uani 1 1 d . . . . .
H8 H 0.285072 0.124756 0.109055 0.040 Uiso 1 1 calc R . . . .
C9 C 0.4001(4) 0.1682(4) 0.1375(3) 0.0346(11) Uani 1 1 d . . . . .
H9 H 0.458269 0.116291 0.108115 0.042 Uiso 1 1 calc R . . . .
C10 C 0.4205(3) 0.2373(4) 0.1802(3) 0.0273(9) Uani 1 1 d . . . . .
C11 C 0.3315(3) 0.3115(3) 0.2211(3) 0.0245(9) Uani 1 1 d . . . . .
H11 H 0.342756 0.358807 0.252047 0.029 Uiso 1 1 calc R . . . .
C12 C 0.6257(3) 0.1926(4) 0.1048(3) 0.0291(10) Uani 1 1 d . . . . .
C13 C 0.6113(4) 0.2237(4) 0.0163(3) 0.0347(11) Uani 1 1 d . . . . .
C14 C 0.6940(4) 0.1830(4) -0.0495(4) 0.0395(12) Uani 1 1 d . . . . .
H14 H 0.683401 0.206746 -0.108444 0.047 Uiso 1 1 calc R . . . .
C15 C 0.7915(4) 0.1087(4) -0.0316(4) 0.0403(12) Uani 1 1 d . . . . .
C16 C 0.8051(4) 0.0760(4) 0.0545(4) 0.0394(12) Uani 1 1 d . . . . .
H16 H 0.871009 0.023812 0.067606 0.047 Uiso 1 1 calc R . . . .
C17 C 0.7261(4) 0.1165(4) 0.1231(3) 0.0324(10) Uani 1 1 d . . . . .
C18 C 0.5092(5) 0.3063(5) -0.0122(4) 0.0547(16) Uani 1 1 d . . . . .
H18A H 0.476826 0.356807 0.031172 0.082 Uiso 1 1 d R . . . .
H18B H 0.458676 0.273757 -0.017498 0.082 Uiso 1 1 d R . . . .
H18C H 0.526416 0.341627 -0.068678 0.082 Uiso 1 1 d R . . . .
C19 C 0.8811(5) 0.0702(5) -0.1055(4) 0.0615(18) Uani 1 1 d . . . . .
H19A H 0.916847 0.120409 -0.123285 0.092 Uiso 1 1 calc GR . . . .
H19B H 0.851260 0.061965 -0.155053 0.092 Uiso 1 1 calc GR . . . .
H19C H 0.933176 0.003229 -0.085891 0.092 Uiso 1 1 calc GR . . . .
C20 C 0.7493(4) 0.0770(5) 0.2159(4) 0.0485(14) Uani 1 1 d . . . . .
H20A H 0.748299 0.133861 0.245730 0.073 Uiso 1 1 calc GR . . . .
H20B H 0.819990 0.021488 0.214910 0.073 Uiso 1 1 calc GR . . . .
H20C H 0.694485 0.050035 0.246872 0.073 Uiso 1 1 calc GR . . . .
C21 C 0.5524(3) 0.2930(4) 0.2548(3) 0.0333(11) Uani 1 1 d . . . . .
C22 C 0.5850(4) 0.3797(4) 0.2322(4) 0.0421(13) Uani 1 1 d . . . . .
C23 C 0.6070(4) 0.4242(5) 0.2965(5) 0.0533(17) Uani 1 1 d . . . . .
H23 H 0.628505 0.482186 0.280061 0.064 Uiso 1 1 calc R . . . .
C24 C 0.5985(4) 0.3869(6) 0.3829(5) 0.0589(19) Uani 1 1 d . . . . .
C25 C 0.5621(4) 0.3055(5) 0.4060(4) 0.0527(16) Uani 1 1 d . . . . .
H25 H 0.553756 0.280345 0.465658 0.063 Uiso 1 1 calc R . . . .
C26 C 0.5370(4) 0.2587(4) 0.3435(4) 0.0392(12) Uani 1 1 d . . . . .
C27 C 0.5941(5) 0.4273(5) 0.1395(5) 0.0581(17) Uani 1 1 d . . . . .
H27A H 0.646883 0.375326 0.102699 0.087 Uiso 1 1 calc GR . . . .
H27B H 0.617229 0.486047 0.136902 0.087 Uiso 1 1 calc GR . . . .
H27C H 0.524303 0.451429 0.118571 0.087 Uiso 1 1 calc GR . . . .
C28 C 0.6318(6) 0.4305(7) 0.4510(6) 0.094(3) Uani 1 1 d . . . . .
H28A H 0.709608 0.412760 0.440769 0.141 Uiso 1 1 calc GR . . . .
H28B H 0.611310 0.400868 0.509177 0.141 Uiso 1 1 calc GR . . . .
H28C H 0.595847 0.506049 0.446965 0.141 Uiso 1 1 calc GR . . . .
C29 C 0.4991(5) 0.1694(5) 0.3746(4) 0.0488(14) Uani 1 1 d . . . . .
H29A H 0.420983 0.196125 0.389509 0.073 Uiso 1 1 calc GR . . . .
H29B H 0.532249 0.130983 0.426232 0.073 Uiso 1 1 calc GR . . . .
H29C H 0.519610 0.123076 0.328324 0.073 Uiso 1 1 calc GR . . . .
C30 C -0.0919(3) 0.6264(3) 0.3095(3) 0.0262(9) Uani 1 1 d . . . . .
H30 H -0.063108 0.653752 0.255836 0.031 Uiso 1 1 calc R . . . .
C31 C -0.1873(4) 0.6888(4) 0.3534(3) 0.0314(10) Uani 1 1 d . . . . .
H31 H -0.224398 0.757120 0.329517 0.038 Uiso 1 1 calc R . . . .
C32 C -0.2275(3) 0.6499(4) 0.4325(3) 0.0305(10) Uani 1 1 d . . . . .
H32 H -0.293287 0.690932 0.463233 0.037 Uiso 1 1 calc R . . . .
C33 C -0.1714(3) 0.5506(3) 0.4666(3) 0.0249(9) Uani 1 1 d . . . . .
H33 H -0.197262 0.523787 0.521748 0.030 Uiso 1 1 calc R . . . .
C34 C -0.0767(3) 0.4903(3) 0.4196(3) 0.0205(8) Uani 1 1 d . . . . .
C35 C -0.0078(3) 0.3848(3) 0.4470(3) 0.0219(8) Uani 1 1 d . . . . .
C36 C -0.0329(3) 0.3293(3) 0.5242(3) 0.0233(9) Uani 1 1 d . . . . .
H36 H -0.097485 0.359214 0.561625 0.028 Uiso 1 1 calc R . . . .
C37 C 0.0373(3) 0.2299(3) 0.5459(3) 0.0238(9) Uani 1 1 d . . . . .
C38 C 0.1330(3) 0.1875(3) 0.4901(3) 0.0242(9) Uani 1 1 d . . . . .
C39 C 0.1564(3) 0.2414(3) 0.4127(3) 0.0230(9) Uani 1 1 d . . . . .
H39 H 0.220532 0.209942 0.375264 0.028 Uiso 1 1 calc R . . . .
C40 C 0.0872(3) 0.3417(3) 0.3881(3) 0.0193(8) Uani 1 1 d . . . . .
C41 C 0.0490(4) 0.0313(4) 0.6133(3) 0.0293(10) Uani 1 1 d . . . . .
C42 C -0.0113(4) -0.0291(4) 0.6473(3) 0.0359(11) Uani 1 1 d . . . . .
H42 H -0.079260 0.000017 0.680983 0.043 Uiso 1 1 calc R . . . .
C43 C 0.0281(5) -0.1327(4) 0.6318(4) 0.0426(13) Uani 1 1 d . . . . .
H43 H -0.011644 -0.175558 0.656549 0.051 Uiso 1 1 calc R . . . .
C44 C 0.1250(5) -0.1735(4) 0.5803(4) 0.0424(13) Uani 1 1 d . . . . .
H44 H 0.151605 -0.244480 0.569981 0.051 Uiso 1 1 calc R . . . .
C45 C 0.1842(4) -0.1125(4) 0.5436(3) 0.0364(11) Uani 1 1 d . . . . .
H45 H 0.249742 -0.140756 0.506587 0.044 Uiso 1 1 calc R . . . .
C46 C 0.1473(4) -0.0105(3) 0.5610(3) 0.0300(10) Uani 1 1 d . . . . .
C47 C 0.2376(3) 0.5577(3) 0.2694(3) 0.0258(9) Uani 1 1 d . . . . .
C48 C 0.2230(4) 0.5953(4) 0.1829(3) 0.0358(11) Uani 1 1 d . . . . .
H48 H 0.267079 0.632006 0.153059 0.043 Uiso 1 1 calc R . . . .
C49 C 0.1507(4) 0.5847(4) 0.1353(3) 0.0324(10) Uani 1 1 d . . . . .
C50 C 0.3165(4) 0.5837(4) 0.3096(3) 0.0362(11) Uani 1 1 d . . . . .
H50A H 0.277316 0.633059 0.353123 0.054 Uiso 1 1 calc GR . . . .
H50B H 0.357952 0.614619 0.264029 0.054 Uiso 1 1 calc GR . . . .
H50C H 0.365216 0.520310 0.337762 0.054 Uiso 1 1 calc GR . . . .
C51 C 0.1367(5) 0.6460(5) 0.0468(4) 0.0541(16) Uani 1 1 d . . . . .
H51A H 0.176831 0.600089 0.000974 0.081 Uiso 1 1 d R . . . .
H51B H 0.163851 0.702299 0.042484 0.081 Uiso 1 1 d R . . . .
H51C H 0.060551 0.675079 0.039704 0.081 Uiso 1 1 d R . . . .
B1 B 0.5347(4) 0.2401(4) 0.1807(4) 0.0280(11) Uani 1 1 d . . . . .
Cl1 Cl 0.28590(15) 0.36250(15) 0.83130(13) 0.0697(5) Uani 1 1 d . . . . .
Cl2 Cl 0.16763(18) 0.23145(15) 0.90428(14) 0.0767(5) Uani 1 1 d . . . . .
Cl3 Cl 0.1444(2) 0.40595(16) 0.99323(12) 0.0835(6) Uani 1 1 d . . . . .
C52 C 0.1654(5) 0.3594(5) 0.8928(4) 0.0535(15) Uani 1 1 d . . . . .
H52 H 0.105031 0.404513 0.859861 0.064 Uiso 1 1 calc R . . . .
Cl4 Cl 0.5075(4) 0.2489(4) 0.6558(3) 0.145(3) Uani 0.636(5) 1 d D U P A 1
Cl5 Cl 0.4377(5) 0.0872(4) 0.7499(7) 0.193(4) Uani 0.636(5) 1 d D U P A 1
Cl6 Cl 0.6158(9) 0.1029(5) 0.7847(7) 0.222(5) Uani 0.636(5) 1 d D U P A 1
C53 C 0.5516(5) 0.1193(5) 0.7029(4) 0.085(2) Uani 1 1 d D U . . .
H53 H 0.596584 0.071322 0.657967 0.102 Uiso 0.636(5) 1 calc R . P A 1
H53A H 0.600493 0.045458 0.698421 0.102 Uiso 0.364(5) 1 calc R . P A 2
Cl5A Cl 0.4549(4) 0.1078(5) 0.6616(5) 0.074(2) Uani 0.364(5) 1 d D U P A 2
Cl6A Cl 0.5219(7) 0.1059(5) 0.8211(4) 0.084(2) Uani 0.364(5) 1 d D U P A 2
Cl4A Cl 0.6528(10) 0.1670(10) 0.6911(7) 0.191(6) Uani 0.364(5) 1 d D U P A 2

loop_
_atom_site_aniso_label
_atom_site_aniso_U_11
_atom_site_aniso_U_22
_atom_site_aniso_U_33
_atom_site_aniso_U_23
_atom_site_aniso_U_13
_atom_site_aniso_U_12
Ir1 0.01840(8) 0.02089(9) 0.01994(9) -0.00162(6) -0.00146(6) -0.00755(6)
S1 0.0313(6) 0.0269(5) 0.0235(6) 0.0014(4) 0.0013(4) -0.0104(4)
S2 0.0266(5) 0.0215(5) 0.0332(6) 0.0005(4) -0.0017(5) -0.0031(4)
O1 0.0323(18) 0.039(2) 0.042(2) 0.0055(16) 0.0083(15) -0.0110(15)
O2 0.053(2) 0.0324(18) 0.0247(18) 0.0013(14) -0.0033(16) -0.0179(16)
O3 0.042(2) 0.0288(18) 0.042(2) -0.0031(16) 0.0098(17) -0.0004(15)
O4 0.0292(17) 0.0337(19) 0.048(2) 0.0052(16) -0.0134(16) -0.0071(14)
O5 0.0254(15) 0.0323(17) 0.0231(16) -0.0074(13) -0.0016(12) -0.0155(13)
O6 0.0306(16) 0.0297(16) 0.0212(16) 0.0033(13) -0.0032(13) -0.0154(13)
N1 0.0169(15) 0.0244(18) 0.0204(18) -0.0027(14) 0.0005(13) -0.0078(13)
N2 0.0206(16) 0.0192(17) 0.0238(19) -0.0043(14) -0.0019(14) -0.0082(13)
C1 0.024(2) 0.024(2) 0.019(2) -0.0015(16) -0.0021(16) -0.0109(16)
C2 0.020(2) 0.031(2) 0.029(2) -0.0022(19) -0.0036(17) -0.0091(17)
C3 0.023(2) 0.037(3) 0.034(3) 0.001(2) -0.0067(19) -0.0123(19)
C4 0.032(2) 0.038(3) 0.035(3) -0.005(2) -0.006(2) -0.020(2)
C5 0.030(2) 0.034(2) 0.032(3) -0.010(2) -0.0022(19) -0.0125(19)
C6 0.022(2) 0.028(2) 0.022(2) -0.0030(17) -0.0017(17) -0.0094(17)
C7 0.025(2) 0.026(2) 0.025(2) -0.0071(18) 0.0005(17) -0.0095(17)
C8 0.027(2) 0.034(3) 0.040(3) -0.012(2) -0.001(2) -0.0114(19)
C9 0.025(2) 0.033(3) 0.040(3) -0.014(2) 0.002(2) -0.0038(19)
C10 0.0186(19) 0.030(2) 0.031(2) -0.0027(19) -0.0008(17) -0.0065(17)
C11 0.023(2) 0.028(2) 0.023(2) -0.0012(18) -0.0018(17) -0.0104(17)
C12 0.022(2) 0.029(2) 0.034(3) -0.0001(19) -0.0016(18) -0.0088(18)
C13 0.026(2) 0.037(3) 0.039(3) 0.002(2) -0.002(2) -0.011(2)
C14 0.045(3) 0.045(3) 0.034(3) 0.000(2) -0.002(2) -0.025(2)
C15 0.037(3) 0.040(3) 0.046(3) -0.015(2) 0.009(2) -0.018(2)
C16 0.022(2) 0.037(3) 0.057(4) -0.011(2) -0.001(2) -0.008(2)
C17 0.023(2) 0.031(2) 0.040(3) -0.004(2) -0.0030(19) -0.0068(18)
C18 0.046(3) 0.063(4) 0.040(3) 0.012(3) -0.010(3) -0.006(3)
C19 0.055(4) 0.066(4) 0.058(4) -0.025(3) 0.022(3) -0.022(3)
C20 0.031(3) 0.050(3) 0.050(4) 0.003(3) -0.011(2) 0.002(2)
C21 0.017(2) 0.037(3) 0.043(3) -0.006(2) -0.0061(19) -0.0054(18)
C22 0.019(2) 0.039(3) 0.067(4) -0.016(3) -0.003(2) -0.006(2)
C23 0.025(3) 0.053(4) 0.087(5) -0.036(3) -0.001(3) -0.012(2)
C24 0.027(3) 0.077(5) 0.076(5) -0.044(4) -0.007(3) -0.008(3)
C25 0.029(3) 0.078(4) 0.043(3) -0.018(3) -0.009(2) -0.004(3)
C26 0.022(2) 0.051(3) 0.040(3) -0.011(2) -0.002(2) -0.007(2)
C27 0.048(3) 0.047(4) 0.084(5) 0.009(3) -0.011(3) -0.026(3)
C28 0.052(4) 0.124(7) 0.119(7) -0.083(6) -0.018(4) -0.015(4)
C29 0.041(3) 0.066(4) 0.030(3) 0.004(3) -0.003(2) -0.014(3)
C30 0.025(2) 0.023(2) 0.026(2) -0.0025(17) -0.0038(18) -0.0036(17)
C31 0.028(2) 0.028(2) 0.033(3) -0.004(2) -0.008(2) -0.0018(18)
C32 0.022(2) 0.028(2) 0.039(3) -0.011(2) -0.0025(19) -0.0037(17)
C33 0.024(2) 0.028(2) 0.023(2) -0.0030(18) -0.0034(17) -0.0086(17)
C34 0.0237(19) 0.0200(19) 0.021(2) -0.0074(16) -0.0022(16) -0.0097(16)
C35 0.0212(19) 0.024(2) 0.023(2) -0.0042(17) -0.0043(16) -0.0100(16)
C36 0.0223(19) 0.026(2) 0.022(2) -0.0038(17) 0.0020(16) -0.0101(17)
C37 0.024(2) 0.024(2) 0.022(2) -0.0020(17) 0.0001(17) -0.0085(17)
C38 0.025(2) 0.019(2) 0.025(2) -0.0012(17) -0.0047(17) -0.0042(16)
C39 0.0226(19) 0.0186(19) 0.026(2) -0.0030(17) -0.0009(17) -0.0063(16)
C40 0.0182(18) 0.0202(19) 0.022(2) -0.0022(16) -0.0030(16) -0.0094(15)
C41 0.035(2) 0.029(2) 0.026(2) 0.0022(19) -0.0080(19) -0.0140(19)
C42 0.043(3) 0.036(3) 0.034(3) 0.010(2) -0.012(2) -0.022(2)
C43 0.059(3) 0.033(3) 0.044(3) 0.013(2) -0.023(3) -0.025(3)
C44 0.062(4) 0.024(2) 0.046(3) 0.003(2) -0.020(3) -0.017(2)
C45 0.043(3) 0.023(2) 0.040(3) 0.001(2) -0.014(2) -0.006(2)
C46 0.040(3) 0.023(2) 0.027(2) 0.0048(18) -0.012(2) -0.0105(19)
C47 0.023(2) 0.023(2) 0.035(3) -0.0089(18) 0.0004(18) -0.0104(17)
C48 0.040(3) 0.041(3) 0.033(3) 0.002(2) -0.001(2) -0.026(2)
C49 0.038(3) 0.032(2) 0.027(3) 0.003(2) -0.002(2) -0.016(2)
C50 0.027(2) 0.047(3) 0.043(3) -0.009(2) -0.005(2) -0.020(2)
C51 0.072(4) 0.066(4) 0.037(3) 0.015(3) -0.013(3) -0.045(4)
B1 0.019(2) 0.024(2) 0.037(3) 0.002(2) -0.005(2) -0.0054(19)
Cl1 0.0646(10) 0.0733(12) 0.0790(13) 0.0008(10) -0.0146(9) -0.0344(9)
Cl2 0.1020(15) 0.0643(11) 0.0753(13) -0.0016(9) -0.0082(11) -0.0467(11)
Cl3 0.1336(19) 0.0700(12) 0.0468(10) -0.0038(9) -0.0229(11) -0.0324(12)
C52 0.063(4) 0.058(4) 0.044(4) 0.001(3) -0.013(3) -0.026(3)
Cl4 0.141(4) 0.142(4) 0.072(3) 0.040(3) 0.023(3) 0.001(3)
Cl5 0.128(5) 0.092(4) 0.324(11) -0.016(5) -0.014(6) -0.011(3)
Cl6 0.303(10) 0.123(5) 0.307(10) 0.041(5) -0.241(9) -0.084(6)
C53 0.071(4) 0.095(5) 0.092(5) -0.052(5) 0.010(4) -0.027(4)
Cl5A 0.047(3) 0.077(4) 0.102(5) -0.037(3) -0.019(3) -0.012(2)
Cl6A 0.109(5) 0.056(3) 0.072(4) -0.015(3) 0.000(3) -0.015(3)
Cl4A 0.302(13) 0.221(10) 0.144(8) -0.105(7) 0.086(8) -0.216(10)

loop_
_atom_type_symbol
_atom_type_description
_atom_type_scat_dispersion_real
_atom_type_scat_dispersion_imag
_atom_type_scat_source
C C 0.0033 0.0016 'International Tables Vol C Tables 4.2.6.8 and 6.1.1.4'
H H 0.0000 0.0000 'International Tables Vol C Tables 4.2.6.8 and 6.1.1.4'
B B 0.0013 0.0007 'International Tables Vol C Tables 4.2.6.8 and 6.1.1.4'
Cl Cl 0.1484 0.1585 'International Tables Vol C Tables 4.2.6.8 and 6.1.1.4'
Ir Ir -1.4442 7.9887 'International Tables Vol C Tables 4.2.6.8 and 6.1.1.4'
N N 0.0061 0.0033 'International Tables Vol C Tables 4.2.6.8 and 6.1.1.4'
O O 0.0106 0.0060 'International Tables Vol C Tables 4.2.6.8 and 6.1.1.4'
S S 0.1246 0.1234 'International Tables Vol C Tables 4.2.6.8 and 6.1.1.4'

loop_
_geom_angle_atom_site_label_1
_geom_angle_atom_site_label_2
_geom_angle_atom_site_label_3
_geom_angle
O6 Ir1 O5 87.48(12)
N1 Ir1 O5 93.15(13)
N1 Ir1 O6 89.74(13)
N2 Ir1 O5 90.38(12)
N2 Ir1 O6 94.14(13)
N2 Ir1 N1 174.87(14)
C1 Ir1 O5 173.43(14)
C1 Ir1 O6 90.69(14)
C1 Ir1 N1 80.53(15)
C1 Ir1 N2 96.05(15)
C40 Ir1 O5 95.56(14)
C40 Ir1 O6 174.18(14)
C40 Ir1 N1 95.04(15)
C40 Ir1 N2 80.90(15)
C40 Ir1 C1 86.82(16)
O1 S1 C37 107.7(2)
O1 S1 C41 107.5(2)
O2 S1 O1 118.7(2)
O2 S1 C37 110.7(2)
O2 S1 C41 108.1(2)
C37 S1 C41 103.0(2)
O3 S2 C38 108.5(2)
O3 S2 C46 108.3(2)
O4 S2 O3 118.3(2)
O4 S2 C38 108.5(2)
O4 S2 C46 109.0(2)
C46 S2 C38 103.1(2)
C47 O5 Ir1 123.9(3)
C49 O6 Ir1 125.1(3)
C7 N1 Ir1 115.9(3)
C11 N1 Ir1 124.1(3)
C11 N1 C7 119.9(4)
C30 N2 Ir1 124.6(3)
C30 N2 C34 119.5(4)
C34 N2 Ir1 115.9(3)
C2 C1 Ir1 128.4(3)
C2 C1 C6 117.7(4)
C6 C1 Ir1 113.9(3)
C1 C2 H2 119.8
C3 C2 C1 120.5(4)
C3 C2 H2 119.8
C2 C3 H3 119.4
C4 C3 C2 121.2(4)
C4 C3 H3 119.4
C3 C4 H4 120.4
C5 C4 C3 119.3(4)
C5 C4 H4 120.4
C4 C5 H5 119.9
C4 C5 C6 120.1(4)
C6 C5 H5 119.9
C1 C6 C7 116.0(4)
C5 C6 C1 121.2(4)
C5 C6 C7 122.8(4)
N1 C7 C6 113.7(4)
N1 C7 C8 119.2(4)
C8 C7 C6 127.1(4)
C7 C8 H8 120.0
C9 C8 C7 120.0(4)
C9 C8 H8 120.0
C8 C9 H9 119.4
C8 C9 C10 121.1(4)
C10 C9 H9 119.4
C9 C10 B1 124.8(4)
C11 C10 C9 116.2(4)
C11 C10 B1 118.9(4)
N1 C11 C10 123.4(4)
N1 C11 H11 118.3
C10 C11 H11 118.3
C13 C12 C17 117.5(4)
C13 C12 B1 121.6(4)
C17 C12 B1 120.9(4)
C12 C13 C18 122.9(5)
C14 C13 C12 120.5(4)
C14 C13 C18 116.5(5)
C13 C14 H14 119.1
C15 C14 C13 121.8(5)
C15 C14 H14 119.1
C14 C15 C19 119.9(6)
C16 C15 C14 118.0(5)
C16 C15 C19 122.1(5)
C15 C16 H16 118.7
C15 C16 C17 122.5(5)
C17 C16 H16 118.7
C12 C17 C20 121.7(4)
C16 C17 C12 119.6(5)
C16 C17 C20 118.7(4)
C13 C18 H18A 109.5
C13 C18 H18B 109.5
C13 C18 H18C 109.5
H18A C18 H18B 109.5
H18A C18 H18C 109.5
H18B C18 H18C 109.5
C15 C19 H19A 109.5
C15 C19 H19B 109.5
C15 C19 H19C 109.5
H19A C19 H19B 109.5
H19A C19 H19C 109.5
H19B C19 H19C 109.5
C17 C20 H20A 109.5
C17 C20 H20B 109.5
C17 C20 H20C 109.5
H20A C20 H20B 109.5
H20A C20 H20C 109.5
H20B C20 H20C 109.5
C22 C21 B1 119.3(5)
C26 C21 C22 117.9(5)
C26 C21 B1 122.8(5)
C21 C22 C27 121.3(5)
C23 C22 C21 120.2(6)
C23 C22 C27 118.4(6)
C22 C23 H23 118.9
C24 C23 C22 122.2(6)
C24 C23 H23 118.9
C23 C24 C25 118.0(6)
C23 C24 C28 121.5(7)
C25 C24 C28 120.5(8)
C24 C25 H25 119.0
C24 C25 C26 122.1(6)
C26 C25 H25 119.0
C21 C26 C25 119.5(5)
C21 C26 C29 122.1(5)
C25 C26 C29 118.3(5)
C22 C27 H27A 109.5
C22 C27 H27B 109.5
C22 C27 H27C 109.5
H27A C27 H27B 109.5
H27A C27 H27C 109.5
H27B C27 H27C 109.5
C24 C28 H28A 109.5
C24 C28 H28B 109.5
C24 C28 H28C 109.5
H28A C28 H28B 109.5
H28A C28 H28C 109.5
H28B C28 H28C 109.5
C26 C29 H29A 109.5
C26 C29 H29B 109.5
C26 C29 H29C 109.5
H29A C29 H29B 109.5
H29A C29 H29C 109.5
H29B C29 H29C 109.5
N2 C30 H30 119.0
N2 C30 C31 122.0(4)
C31 C30 H30 119.0
C30 C31 H31 120.6
C32 C31 C30 118.9(4)
C32 C31 H31 120.6
C31 C32 H32 120.2
C31 C32 C33 119.5(4)
C33 C32 H32 120.2
C32 C33 H33 120.2
C32 C33 C34 119.6(4)
C34 C33 H33 120.2
N2 C34 C33 120.4(4)
N2 C34 C35 113.4(4)
C33 C34 C35 126.2(4)
C36 C35 C34 123.1(4)
C36 C35 C40 122.0(4)
C40 C35 C34 114.9(4)
C35 C36 H36 120.2
C37 C36 C35 119.5(4)
C37 C36 H36 120.2
C36 C37 S1 118.0(3)
C36 C37 C38 119.3(4)
C38 C37 S1 122.7(3)
C37 C38 S2 120.9(3)
C39 C38 S2 118.0(3)
C39 C38 C37 121.1(4)
C38 C39 H39 119.4
C38 C39 C40 121.3(4)
C40 C39 H39 119.4
C35 C40 Ir1 114.5(3)
C39 C40 Ir1 128.6(3)
C39 C40 C35 116.7(4)
C42 C41 S1 117.6(4)
C42 C41 C46 120.4(5)
C46 C41 S1 122.0(4)
C41 C42 H42 120.3
C41 C42 C43 119.4(5)
C43 C42 H42 120.3
C42 C43 H43 120.0
C44 C43 C42 119.9(5)
C44 C43 H43 120.0
C43 C44 H44 119.5
C43 C44 C45 121.0(5)
C45 C44 H44 119.5
C44 C45 H45 120.3
C46 C45 C44 119.4(5)
C46 C45 H45 120.3
C41 C46 S2 121.8(4)
C45 C46 S2 118.4(4)
C45 C46 C41 119.8(5)
O5 C47 C48 127.0(4)
O5 C47 C50 114.7(4)
C48 C47 C50 118.2(4)
C47 C48 H48 116.4
C47 C48 C49 127.2(4)
C49 C48 H48 116.4
O6 C49 C48 126.5(4)
O6 C49 C51 115.7(4)
C48 C49 C51 117.8(4)
C47 C50 H50A 109.5
C47 C50 H50B 109.5
C47 C50 H50C 109.5
H50A C50 H50B 109.5
H50A C50 H50C 109.5
H50B C50 H50C 109.5
C49 C51 H51A 109.5
C49 C51 H51B 109.5
C49 C51 H51C 109.5
H51A C51 H51B 109.5
H51A C51 H51C 109.5
H51B C51 H51C 109.5
C10 B1 C12 118.3(4)
C21 B1 C10 118.9(4)
C21 B1 C12 122.8(4)
Cl1 C52 Cl2 108.9(4)
Cl1 C52 H52 108.3
Cl2 C52 H52 108.3
Cl3 C52 Cl1 111.7(4)
Cl3 C52 Cl2 111.4(4)
Cl3 C52 H52 108.3
Cl4 C53 Cl5 108.9(4)
Cl4 C53 H53 110.5
Cl5 C53 H53 110.5
Cl6 C53 Cl4 112.6(5)
Cl6 C53 Cl5 103.7(6)
Cl6 C53 H53 110.5
Cl5A C53 H53A 95.0
Cl5A C53 Cl6A 108.5(5)
Cl5A C53 Cl4A 148.6(7)
Cl6A C53 H53A 95.0
Cl4A C53 H53A 95.0
Cl4A C53 Cl6A 100.1(5)

loop_
_geom_bond_atom_site_label_1
_geom_bond_atom_site_label_2
_geom_bond_distance
Ir1 O5 2.152(3)
Ir1 O6 2.142(3)
Ir1 N1 2.042(3)
Ir1 N2 2.040(3)
Ir1 C1 2.012(4)
Ir1 C40 1.981(4)
S1 O1 1.438(4)
S1 O2 1.436(4)
S1 C37 1.771(4)
S1 C41 1.776(5)
S2 O3 1.434(4)
S2 O4 1.433(4)
S2 C38 1.770(4)
S2 C46 1.769(5)
O5 C47 1.273(5)
O6 C49 1.267(6)
N1 C7 1.361(5)
N1 C11 1.345(5)
N2 C30 1.342(5)
N2 C34 1.366(5)
C1 C2 1.396(6)
C1 C6 1.405(6)
C2 H2 0.9500
C2 C3 1.385(6)
C3 H3 0.9500
C3 C4 1.383(7)
C4 H4 0.9500
C4 C5 1.377(6)
C5 H5 0.9500
C5 C6 1.392(6)
C6 C7 1.458(6)
C7 C8 1.395(6)
C8 H8 0.9500
C8 C9 1.371(6)
C9 H9 0.9500
C9 C10 1.391(7)
C10 C11 1.388(6)
C10 B1 1.572(6)
C11 H11 0.9500
C12 C13 1.414(7)
C12 C17 1.423(6)
C12 B1 1.573(7)
C13 C14 1.389(7)
C13 C18 1.521(7)
C14 H14 0.9500
C14 C15 1.385(8)
C15 C16 1.379(8)
C15 C19 1.517(7)
C16 H16 0.9500
C16 C17 1.393(7)
C17 C20 1.519(7)
C18 H18A 0.9800
C18 H18B 0.9800
C18 H18C 0.9799
C19 H19A 0.9800
C19 H19B 0.9800
C19 H19C 0.9800
C20 H20A 0.9800
C20 H20B 0.9800
C20 H20C 0.9800
C21 C22 1.421(7)
C21 C26 1.404(7)
C21 B1 1.569(7)
C22 C23 1.392(8)
C22 C27 1.506(9)
C23 H23 0.9500
C23 C24 1.375(10)
C24 C25 1.383(10)
C24 C28 1.519(9)
C25 H25 0.9500
C25 C26 1.414(8)
C26 C29 1.510(8)
C27 H27A 0.9800
C27 H27B 0.9800
C27 H27C 0.9800
C28 H28A 0.9800
C28 H28B 0.9800
C28 H28C 0.9800
C29 H29A 0.9800
C29 H29B 0.9800
C29 H29C 0.9800
C30 H30 0.9500
C30 C31 1.387(6)
C31 H31 0.9500
C31 C32 1.379(7)
C32 H32 0.9500
C32 C33 1.384(6)
C33 H33 0.9500
C33 C34 1.391(6)
C34 C35 1.464(6)
C35 C36 1.394(6)
C35 C40 1.426(6)
C36 H36 0.9500
C36 C37 1.388(6)
C37 C38 1.404(6)
C38 C39 1.379(6)
C39 H39 0.9500
C39 C40 1.403(5)
C41 C42 1.379(7)
C41 C46 1.401(7)
C42 H42 0.9500
C42 C43 1.388(7)
C43 H43 0.9500
C43 C44 1.378(8)
C44 H44 0.9500
C44 C45 1.384(7)
C45 H45 0.9500
C45 C46 1.377(6)
C47 C48 1.398(7)
C47 C50 1.517(6)
C48 H48 0.9500
C48 C49 1.401(7)
C49 C51 1.516(7)
C50 H50A 0.9800
C50 H50B 0.9800
C50 H50C 0.9800
C51 H51A 0.9801
C51 H51B 0.9800
C51 H51C 0.9800
Cl1 C52 1.757(7)
Cl2 C52 1.763(7)
Cl3 C52 1.732(7)
C52 H52 1.0000
Cl4 C53 1.767(7)
Cl5 C53 1.778(7)
Cl6 C53 1.620(7)
C53 H53 1.0000
C53 H53A 1.0000
C53 Cl5A 1.637(6)
C53 Cl6A 1.819(7)
C53 Cl4A 1.719(8)
